data_4334286
loop_
_publ_author_name
'Alexander Yu. Makarov'
'Frank Blockhuys'
'Irina Yu. Bagryanskaya'
'Yuri V. Gatilov'
'Makhmut M. Shakirov'
'Andrey V. Zibarev'

_publ_contact_author_email bagryan@nioch.nsc.ru
_publ_contact_author_name 'Dr. I. Yu. Bagryanskaya'
_publ_section_title
;
 Experimental and Computational Study on the Structure and Properties of
 Herz Cations and Radicals: 1,2,3-Benzodithiazolium,
 1,2,3-Benzodithiazolyl, and Their Se Congeners
;
_journal_name_full 'Inorganic Chemistry'
_journal_page_first 3699
_journal_page_last 3710
_journal_paper_doi 10.1021/ic302203t
_journal_volume 52
_journal_year 2013
_chemical_formula_moiety 'C6 H4 N S Se 1+, B F4 1-'
_chemical_formula_sum 'C6 H4 B F4 N S Se'
_chemical_formula_weight 287.93
_chemical_melting_point 428
_chemical_name_systematic
; 
 2,1,3-benzothiaselenazolium tetrafluoroborate 
;
_space_group_IT_number 15
_symmetry_cell_setting monoclinic
_symmetry_space_group_name_Hall '-C 2yc'
_symmetry_space_group_name_H-M 'C 1 2/c 1'
_atom_sites_solution_hydrogens geom
_atom_sites_solution_primary direct
_atom_sites_solution_secondary difmap
_audit_creation_method SHELXL-97
_cell_angle_alpha 90.00
_cell_angle_beta 91.68(2)
_cell_angle_gamma 90.00
_cell_formula_units_Z 8
_cell_length_a 14.769(4)
_cell_length_b 5.6552(15)
_cell_length_c 21.781(5)
_cell_measurement_reflns_used 46
_cell_measurement_temperature 193(2)
_cell_measurement_theta_max 12.46
_cell_measurement_theta_min 4.80
_cell_volume 1818.4(8)
_computing_cell_refinement 'Bruker XSCANS'
_computing_data_collection 'Bruker XSCANS'
_computing_data_reduction 'Bruker SHELXTL'
_computing_molecular_graphics 'Bruker SHELXTL'
_computing_publication_material 'Bruker SHELXTL'
_computing_structure_refinement 'SHELXL-97 (Sheldrick, 1997)'
_computing_structure_solution 'SHELXS-97 (Sheldrick, 1990)'
_diffrn_ambient_temperature 193(2)
_diffrn_measured_fraction_theta_full 0.999
_diffrn_measured_fraction_theta_max 0.999
_diffrn_measurement_device_type 'Bruker P4'
_diffrn_measurement_method '2\q/\w scans'
_diffrn_radiation_monochromator graphite
_diffrn_radiation_source 'sealed tube'
_diffrn_radiation_type MoK\a
_diffrn_radiation_wavelength 0.71073
_diffrn_reflns_av_R_equivalents 0.1342
_diffrn_reflns_av_sigmaI/netI 0.0853
_diffrn_reflns_limit_h_max 18
_diffrn_reflns_limit_h_min 0
_diffrn_reflns_limit_k_max 7
_diffrn_reflns_limit_k_min -6
_diffrn_reflns_limit_l_max 27
_diffrn_reflns_limit_l_min -27
_diffrn_reflns_number 1997
_diffrn_reflns_theta_full 27.00
_diffrn_reflns_theta_max 27.00
_diffrn_reflns_theta_min 2.76
_diffrn_standards_decay_% 1.5
_diffrn_standards_interval_count 97
_diffrn_standards_number 3
_exptl_absorpt_coefficient_mu 4.376
_exptl_absorpt_correction_T_max 0.75
_exptl_absorpt_correction_T_min 0.32
_exptl_absorpt_correction_type empirical
_exptl_crystal_colour dark_orange
_exptl_crystal_density_diffrn 2.104
_exptl_crystal_description plate
_exptl_crystal_F_000 1104
_exptl_crystal_size_max 0.80
_exptl_crystal_size_mid 0.38
_exptl_crystal_size_min 0.05
_refine_diff_density_max 0.663
_refine_diff_density_min -0.643
_refine_diff_density_rms 0.159
_refine_ls_extinction_method none
_refine_ls_goodness_of_fit_ref 1.047
_refine_ls_hydrogen_treatment constr
_refine_ls_matrix_type full
_refine_ls_number_parameters 140
_refine_ls_number_reflns 1982
_refine_ls_number_restraints 0
_refine_ls_restrained_S_all 1.047
_refine_ls_R_factor_all 0.1299
_refine_ls_R_factor_gt 0.0709
_refine_ls_shift/su_max 0.004
_refine_ls_shift/su_mean 0.001
_refine_ls_structure_factor_coef Fsqd
_refine_ls_weighting_details 'calc w=1/[\s^2^(Fo^2^)+(0.0889P)^2^+0.0000P] where P=(Fo^2^+2Fc^2^)/3'
_refine_ls_weighting_scheme calc
_refine_ls_wR_factor_gt 0.1613
_refine_ls_wR_factor_ref 0.1914
_reflns_number_gt 1173
_reflns_number_total 1982
_reflns_threshold_expression >2sigma(I)
_cod_data_source_file ic302203t_si_001_5.cif
_cod_data_source_block zm416
_cod_original_sg_symbol_H-M 'C 1 2/c 1 '
_cod_database_code 4334286

loop_
_symmetry_equiv_pos_as_xyz
'x, y, z'
'-x, y, -z+1/2'
'x+1/2, y+1/2, z'
'-x+1/2, y+1/2, -z+1/2'
'-x, -y, -z'
'x, -y, z-1/2'
'-x+1/2, -y+1/2, -z'
'x+1/2, -y+1/2, z-1/2'

loop_
_atom_site_label
_atom_site_type_symbol
_atom_site_fract_x
_atom_site_fract_y
_atom_site_fract_z
_atom_site_U_iso_or_equiv
_atom_site_adp_type
_atom_site_occupancy
_atom_site_symmetry_multiplicity
_atom_site_calc_flag
_atom_site_refinement_flags
_atom_site_disorder_assembly
_atom_site_disorder_group
Se1 Se 0.58459(5) 0.24985(18) 0.43583(4) 0.0402(3) Uani 1 1 d . . .
S2 S 0.65268(15) -0.0139(4) 0.49212(11) 0.0423(6) Uani 1 1 d . . .
C7A C 0.6159(5) 0.0737(15) 0.3686(4) 0.0321(19) Uani 1 1 d . . .
N3 N 0.6855(4) -0.1893(12) 0.4406(3) 0.0363(17) Uani 1 1 d . . .
C6 C 0.6216(5) -0.0096(18) 0.2622(4) 0.045(2) Uani 1 1 d . . .
H6A H 0.6075 0.0299 0.2206 0.053 Uiso 1 1 calc R . .
C3A C 0.6658(5) -0.1366(15) 0.3823(4) 0.0307(18) Uani 1 1 d . . .
C4 C 0.6944(5) -0.2827(16) 0.3346(4) 0.037(2) Uani 1 1 d . . .
H4A H 0.7288 -0.4214 0.3430 0.044 Uiso 1 1 calc R . .
C7 C 0.5938(5) 0.1357(16) 0.3067(4) 0.0338(19) Uani 1 1 d . . .
H7A H 0.5606 0.2753 0.2971 0.041 Uiso 1 1 calc R . .
C5 C 0.6711(6) -0.2193(16) 0.2749(4) 0.041(2) Uani 1 1 d . . .
H5A H 0.6885 -0.3178 0.2420 0.049 Uiso 1 1 calc R . .
B B 0.4013(6) 0.6102(18) 0.3913(6) 0.039(2) Uani 1 1 d . . .
F1 F 0.3264(3) 0.7367(10) 0.3731(3) 0.0568(15) Uani 1 1 d . A .
F2 F 0.4669(8) 0.763(2) 0.4113(12) 0.139(8) Uani 0.74(2) 1 d P A 1
F3 F 0.3813(6) 0.491(2) 0.4437(5) 0.097(5) Uani 0.74(2) 1 d P A 1
F4 F 0.4290(12) 0.463(4) 0.3490(6) 0.152(10) Uani 0.74(2) 1 d P A 1
F2' F 0.3860(17) 0.382(5) 0.3969(15) 0.062(9) Uiso 0.26(2) 1 d P A 2
F3' F 0.454(2) 0.699(5) 0.4343(11) 0.042(8) Uiso 0.26(2) 1 d P A 2
F4' F 0.4629(19) 0.624(6) 0.3443(14) 0.058(8) Uiso 0.26(2) 1 d P A 2

loop_
_atom_site_aniso_label
_atom_site_aniso_U_11
_atom_site_aniso_U_22
_atom_site_aniso_U_33
_atom_site_aniso_U_23
_atom_site_aniso_U_13
_atom_site_aniso_U_12
Se1 0.0304(4) 0.0358(5) 0.0544(6) -0.0051(5) 0.0019(3) 0.0095(4)
S2 0.0350(11) 0.0443(13) 0.0477(12) -0.0020(11) 0.0050(9) 0.0123(11)
C7A 0.013(3) 0.035(4) 0.049(5) -0.006(4) 0.009(3) -0.005(3)
N3 0.028(3) 0.038(4) 0.043(4) 0.004(3) 0.006(3) 0.003(3)
C6 0.030(4) 0.063(6) 0.042(5) 0.011(5) 0.005(3) 0.002(5)
C3A 0.013(3) 0.037(4) 0.043(5) 0.000(4) 0.013(3) -0.001(3)
C4 0.016(3) 0.043(6) 0.053(5) -0.010(4) 0.007(3) -0.001(4)
C7 0.017(4) 0.035(5) 0.049(5) 0.004(4) 0.003(3) -0.001(4)
C5 0.029(4) 0.048(6) 0.046(5) 0.001(5) 0.010(3) 0.003(4)
B 0.018(4) 0.029(5) 0.069(7) 0.001(5) 0.000(4) -0.001(4)
F1 0.040(3) 0.065(4) 0.065(3) 0.006(3) 0.004(2) 0.023(3)
F2 0.044(6) 0.076(9) 0.30(2) 0.024(11) -0.019(9) -0.031(6)
F3 0.075(7) 0.129(10) 0.089(9) 0.064(8) 0.037(5) 0.026(7)
F4 0.169(15) 0.196(19) 0.089(9) -0.089(11) -0.046(10) 0.154(16)

loop_
_atom_type_symbol
_atom_type_description
_atom_type_scat_dispersion_real
_atom_type_scat_dispersion_imag
_atom_type_scat_source
C C 0.0033 0.0016 'International Tables Vol C Tables 4.2.6.8 and 6.1.1.4'
H H 0.0000 0.0000 'International Tables Vol C Tables 4.2.6.8 and 6.1.1.4'
B B 0.0013 0.0007 'International Tables Vol C Tables 4.2.6.8 and 6.1.1.4'
N N 0.0061 0.0033 'International Tables Vol C Tables 4.2.6.8 and 6.1.1.4'
F F 0.0171 0.0103 'International Tables Vol C Tables 4.2.6.8 and 6.1.1.4'
S S 0.1246 0.1234 'International Tables Vol C Tables 4.2.6.8 and 6.1.1.4'
Se Se -0.0929 2.2259 'International Tables Vol C Tables 4.2.6.8 and 6.1.1.4'

loop_
_geom_angle_atom_site_label_1
_geom_angle_atom_site_label_2
_geom_angle_atom_site_label_3
_geom_angle
C7A Se1 S2 87.4(3)
N3 S2 Se1 100.2(3)
C7 C7A C3A 120.4(7)
C7 C7A Se1 124.4(6)
C3A C7A Se1 115.2(6)
C3A N3 S2 118.3(6)
C7 C6 C5 122.5(8)
C7 C6 H6A 118.7
C5 C6 H6A 118.7
N3 C3A C4 120.9(8)
N3 C3A C7A 119.0(7)
C4 C3A C7A 120.1(8)
C5 C4 C3A 118.2(8)
C5 C4 H4A 120.9
C3A C4 H4A 120.9
C6 C7 C7A 117.9(8)
C6 C7 H7A 121.1
C7A C7 H7A 121.1
C4 C5 C6 120.9(8)
C4 C5 H5A 119.5
C6 C5 H5A 119.5
F3' B F2' 114(2)
F3' B F4 123.9(16)
F2' B F4 60.1(14)
F3' B F2 28.2(12)
F2' B F2 135.7(16)
F4 B F2 113.1(13)
F3' B F3 74.1(13)
F2' B F3 53.0(14)
F4 B F3 110.6(12)
F2 B F3 102.4(14)
F3' B F1 117.8(15)
F2' B F1 113.7(14)
F4 B F1 113.3(10)
F2 B F1 108.8(9)
F3 B F1 107.9(8)
F3' B F4' 96.8(17)
F2' B F4' 103.9(18)
F4 B F4' 45.4(12)
F2 B F4' 74.0(14)
F3 B F4' 143.6(15)
F1 B F4' 107.4(15)

loop_
_geom_bond_atom_site_label_1
_geom_bond_atom_site_label_2
_geom_bond_distance
Se1 C7A 1.840(8)
Se1 S2 2.161(3)
S2 N3 1.584(7)
C7A C7 1.422(12)
C7A C3A 1.426(11)
N3 C3A 1.329(11)
C6 C7 1.344(12)
C6 C5 1.416(12)
C6 H6A 0.9500
C3A C4 1.403(12)
C4 C5 1.382(13)
C4 H4A 0.9500
C7 H7A 0.9500
C5 H5A 0.9500
B F3' 1.30(3)
B F2' 1.32(3)
B F4 1.316(14)
B F2 1.361(15)
B F3 1.365(14)
B F1 1.365(11)
B F4' 1.39(3)

loop_
_geom_torsion_atom_site_label_1
_geom_torsion_atom_site_label_2
_geom_torsion_atom_site_label_3
_geom_torsion_atom_site_label_4
_geom_torsion
C7A Se1 S2 N3 -0.2(3)
S2 Se1 C7A C7 -179.7(6)
S2 Se1 C7A C3A 0.1(5)
Se1 S2 N3 C3A 0.3(6)
S2 N3 C3A C4 178.8(6)
S2 N3 C3A C7A -0.3(10)
C7 C7A C3A N3 179.8(7)
Se1 C7A C3A N3 0.1(9)
C7 C7A C3A C4 0.7(11)
Se1 C7A C3A C4 -179.0(6)
N3 C3A C4 C5 179.5(7)
C7A C3A C4 C5 -1.4(11)
C5 C6 C7 C7A 0.2(12)
C3A C7A C7 C6 -0.1(11)
Se1 C7A C7 C6 179.7(6)
C3A C4 C5 C6 1.5(12)
C7 C6 C5 C4 -0.9(13)
